data_7243439
loop_
_publ_author_name
'Du, Lin'
'Lu, Lu'
'Shi, Chuncheng'
'Wang, Hong-Yan'
'Wang, Jun'
'Singh, Amita'
'Kumar, Abhinav'

_publ_section_title
;
 New Cd(ii) coordination polymers bearing Y-shaped tricarboxylate ligands
 as photocatalysts for dye degradation
;
_journal_issue 36
_journal_name_full CrystEngComm
_journal_page_first 6400
_journal_page_last 6408
_journal_paper_doi 10.1039/D1CE00640A
_journal_volume 23
_journal_year 2021
_chemical_formula_sum 'C78 H52 Cd2 N4 O22'
_chemical_formula_weight 1622.03
_space_group_crystal_system triclinic
_space_group_IT_number 2
_space_group_name_Hall '-P 1'
_space_group_name_H-M_alt 'P -1'
_atom_sites_solution_hydrogens mixed
_audit_creation_method SHELXL-2014/7
_audit_update_record
;
2021-01-25 deposited with the CCDC.	2021-08-04 downloaded from the CCDC.
;
_cell_angle_alpha 71.9130(10)
_cell_angle_beta 89.2800(10)
_cell_angle_gamma 89.947(2)
_cell_formula_units_Z 1
_cell_length_a 6.1936(5)
_cell_length_b 15.2015(12)
_cell_length_c 18.8590(14)
_cell_measurement_reflns_used 2117
_cell_measurement_temperature 293(2)
_cell_measurement_theta_max 22.1795
_cell_measurement_theta_min 2.6925
_cell_volume 1687.7(2)
_computing_structure_refinement 'SHELXL-2014/7 (Sheldrick, 2014)'
_diffrn_ambient_temperature 293(2)
_diffrn_measured_fraction_theta_full 0.993
_diffrn_measured_fraction_theta_max 0.945
_diffrn_measurement_device_type 'CCD area detector'
_diffrn_measurement_method 'phi and omega scans'
_diffrn_radiation_type MoK\a
_diffrn_radiation_wavelength 0.71073
_diffrn_reflns_av_R_equivalents 0.0296
_diffrn_reflns_av_unetI/netI 0.0865
_diffrn_reflns_Laue_measured_fraction_full 0.993
_diffrn_reflns_Laue_measured_fraction_max 0.945
_diffrn_reflns_limit_h_max 8
_diffrn_reflns_limit_h_min -4
_diffrn_reflns_limit_k_max 18
_diffrn_reflns_limit_k_min -18
_diffrn_reflns_limit_l_max 24
_diffrn_reflns_limit_l_min -22
_diffrn_reflns_number 10362
_diffrn_reflns_point_group_measured_fraction_full 0.993
_diffrn_reflns_point_group_measured_fraction_max 0.945
_diffrn_reflns_theta_full 25.242
_diffrn_reflns_theta_max 27.609
_diffrn_reflns_theta_min 1.136
_exptl_absorpt_coefficient_mu 0.716
_exptl_crystal_colour yellow
_exptl_crystal_density_diffrn 1.596
_exptl_crystal_description block
_exptl_crystal_F_000 820
_exptl_crystal_size_max 0.280
_exptl_crystal_size_mid 0.180
_exptl_crystal_size_min 0.160
_refine_diff_density_max 0.645
_refine_diff_density_min -0.674
_refine_diff_density_rms 0.127
_refine_ls_extinction_method none
_refine_ls_goodness_of_fit_ref 1.010
_refine_ls_hydrogen_treatment mixed
_refine_ls_matrix_type full
_refine_ls_number_parameters 485
_refine_ls_number_reflns 7402
_refine_ls_number_restraints 3
_refine_ls_restrained_S_all 1.010
_refine_ls_R_factor_all 0.0905
_refine_ls_R_factor_gt 0.0501
_refine_ls_shift/su_max 0.001
_refine_ls_shift/su_mean 0.000
_refine_ls_structure_factor_coef Fsqd
_refine_ls_weighting_details 'w=1/[\s^2^(Fo^2^)+(0.0592P)^2^] where P=(Fo^2^+2Fc^2^)/3'
_refine_ls_weighting_scheme calc
_refine_ls_wR_factor_gt 0.0995
_refine_ls_wR_factor_ref 0.1280
_reflns_Friedel_coverage 0.000
_reflns_number_gt 5107
_reflns_number_total 7402
_reflns_threshold_expression 'I > 2\s(I)'
_cod_data_source_file d1ce00640a2.cif
_cod_data_source_block yyy
_cod_depositor_comments 'Adding full bibliography for 7243438--7243439.cif.'
_cod_database_code 7243439
_shelx_shelxl_version_number 2014/7
_shelx_space_group_comment
;
The symmetry employed for this shelxl refinement is uniquely defined
by the following loop, which should always be used as a source of
symmetry information in preference to the above space-group names.
They are only intended as comments.
;
_shelx_estimated_absorpt_t_min 0.825
_shelx_estimated_absorpt_t_max 0.894

loop_
_space_group_symop_operation_xyz
'x, y, z'
'-x, -y, -z'

loop_
_atom_site_label
_atom_site_type_symbol
_atom_site_fract_x
_atom_site_fract_y
_atom_site_fract_z
_atom_site_U_iso_or_equiv
_atom_site_adp_type
_atom_site_occupancy
_atom_site_site_symmetry_order
_atom_site_calc_flag
_atom_site_refinement_flags_posn
_atom_site_refinement_flags_adp
_atom_site_refinement_flags_occupancy
_atom_site_disorder_assembly
_atom_site_disorder_group
O5 O 0.3517(6) 0.2495(3) 0.93740(17) 0.0477(9) Uani 1 1 d . . . . .
O6 O 0.0921(6) 0.3468(2) 0.94319(16) 0.0455(9) Uani 1 1 d . . . . .
C27 C 0.2120(8) 0.3070(3) 0.9068(2) 0.0351(11) Uani 1 1 d . . . . .
C24 C 0.1757(8) 0.3300(3) 0.8248(2) 0.0312(10) Uani 1 1 d . . . . .
C23 C 0.3294(8) 0.3113(3) 0.7782(2) 0.0386(12) Uani 1 1 d . . . . .
H23 H 0.4570 0.2825 0.7984 0.046 Uiso 1 1 calc R U . . .
C25 C -0.0162(8) 0.3713(4) 0.7930(2) 0.0424(13) Uani 1 1 d . . . . .
H25 H -0.1234 0.3841 0.8233 0.051 Uiso 1 1 calc R U . . .
C22 C 0.2994(9) 0.3339(4) 0.7026(2) 0.0442(13) Uani 1 1 d . . . . .
H22 H 0.4058 0.3211 0.6720 0.053 Uiso 1 1 calc R U . . .
C26 C -0.0490(9) 0.3933(4) 0.7175(2) 0.0474(14) Uani 1 1 d . . . . .
H26 H -0.1783 0.4199 0.6970 0.057 Uiso 1 1 calc R U . . .
Cd1 Cd 1.19881(6) 0.27825(2) 0.06157(2) 0.03244(12) Uani 1 1 d . . . . .
O10 O 1.4882(6) 0.3753(3) 0.04293(19) 0.0525(10) Uani 1 1 d D . . . .
O2 O 1.1685(5) 0.3170(2) 0.18050(17) 0.0444(9) Uani 1 1 d . . . . .
O1 O 0.8921(6) 0.3443(2) 0.10724(17) 0.0460(9) Uani 1 1 d . . . . .
O7 O 0.4794(6) 0.4555(2) 0.37756(18) 0.0504(10) Uani 1 1 d . . . . .
O9 O 0.0707(7) 0.4086(3) 0.59711(17) 0.0663(14) Uani 1 1 d . . . . .
O3 O 0.9126(6) -0.1110(3) 0.7030(2) 0.0645(11) Uani 1 1 d . . . . .
O4 O 0.6463(6) -0.2090(2) 0.70052(18) 0.0450(9) Uani 1 1 d . . . . .
H4 H 0.7167 -0.2451 0.7335 0.067 Uiso 1 1 calc R U . . .
O8 O 0.1971(6) 0.1517(2) 0.50677(19) 0.0489(9) Uani 1 1 d . . . . .
N1 N 1.3783(6) 0.1464(3) 0.13600(19) 0.0343(9) Uani 1 1 d . . . . .
N2 N 1.0023(6) 0.1460(3) 0.0630(2) 0.0331(9) Uani 1 1 d . . . . .
C1 C 0.9760(8) 0.3428(3) 0.1672(2) 0.0292(10) Uani 1 1 d . . . . .
C38 C 1.2805(7) 0.0644(3) 0.1445(2) 0.0316(10) Uani 1 1 d . . . . .
C2 C 0.8471(7) 0.3718(3) 0.2244(2) 0.0288(10) Uani 1 1 d . . . . .
C13 C 0.3479(8) 0.3006(3) 0.4416(2) 0.0379(12) Uani 1 1 d . . . . .
H13 H 0.4065 0.2770 0.4057 0.045 Uiso 1 1 calc R U . . .
C5 C 0.6008(8) 0.4240(3) 0.3274(2) 0.0373(12) Uani 1 1 d . . . . .
C16 C 0.4011(8) -0.0733(4) 0.6082(2) 0.0390(12) Uani 1 1 d . . . . .
H16 H 0.3533 -0.1343 0.6215 0.047 Uiso 1 1 calc R U . . .
C17 C 0.6037(7) -0.0538(3) 0.6301(2) 0.0338(11) Uani 1 1 d . . . . .
C39 C 1.0831(7) 0.0636(3) 0.1053(2) 0.0332(11) Uani 1 1 d . . . . .
C8 C 0.3716(8) 0.3925(3) 0.4356(2) 0.0366(12) Uani 1 1 d . . . . .
C18 C 0.6723(8) 0.0373(4) 0.6094(3) 0.0402(12) Uani 1 1 d . . . . .
H18 H 0.8095 0.0507 0.6228 0.048 Uiso 1 1 calc R U . . .
C9 C 0.2820(8) 0.4280(4) 0.4889(2) 0.0410(13) Uani 1 1 d . . . . .
H9 H 0.2965 0.4904 0.4844 0.049 Uiso 1 1 calc R U . . .
C28 C 1.5619(8) 0.1463(4) 0.1718(3) 0.0429(13) Uani 1 1 d . . . . .
H28 H 1.6302 0.2026 0.1663 0.052 Uiso 1 1 calc R U . . .
C31 C 1.3644(8) -0.0207(4) 0.1901(3) 0.0414(12) Uani 1 1 d . . . . .
C19 C 0.5422(8) 0.1090(4) 0.5691(3) 0.0437(13) Uani 1 1 d . . . . .
H19 H 0.5884 0.1702 0.5565 0.052 Uiso 1 1 calc R U . . .
C37 C 0.8242(8) 0.1457(4) 0.0249(3) 0.0425(12) Uani 1 1 d . . . . .
H37 H 0.7678 0.2020 -0.0039 0.051 Uiso 1 1 calc R U . . .
C14 C 0.3397(8) 0.0867(4) 0.5482(2) 0.0372(12) Uani 1 1 d . . . . .
C15 C 0.2700(8) -0.0033(3) 0.5672(2) 0.0376(11) Uani 1 1 d . . . . .
H15 H 0.1348 -0.0170 0.5524 0.045 Uiso 1 1 calc R U . . .
C20 C 0.7400(8) -0.1260(4) 0.6805(3) 0.0402(12) Uani 1 1 d . . . . .
C3 C 0.6560(8) 0.4189(4) 0.2042(3) 0.0447(13) Uani 1 1 d . . . . .
H3 H 0.6091 0.4331 0.1553 0.054 Uiso 1 1 calc R U . . .
C29 C 1.6573(9) 0.0648(4) 0.2175(3) 0.0493(15) Uani 1 1 d . . . . .
H29 H 1.7869 0.0671 0.2412 0.059 Uiso 1 1 calc R U . . .
C34 C 0.9813(8) -0.0209(4) 0.1106(3) 0.0421(12) Uani 1 1 d . . . . .
C12 C 0.2352(8) 0.2444(4) 0.5021(3) 0.0418(13) Uani 1 1 d . . . . .
C7 C 0.9135(9) 0.3528(4) 0.2966(3) 0.0475(14) Uani 1 1 d . . . . .
H7 H 1.0434 0.3220 0.3109 0.057 Uiso 1 1 calc R U . . .
C4 C 0.5327(8) 0.4452(4) 0.2561(3) 0.0453(13) Uani 1 1 d . . . . .
H4A H 0.4043 0.4773 0.2420 0.054 Uiso 1 1 calc R U . . .
C21 C 0.1111(9) 0.3757(3) 0.6728(2) 0.0413(13) Uani 1 1 d . . . . .
C10 C 0.1723(9) 0.3695(4) 0.5480(2) 0.0467(14) Uani 1 1 d . . . . .
C32 C 1.2511(10) -0.1033(4) 0.1962(3) 0.0569(16) Uani 1 1 d . . . . .
H32 H 1.3035 -0.1589 0.2276 0.068 Uiso 1 1 calc R U . . .
C30 C 1.5581(9) -0.0161(4) 0.2263(3) 0.0523(15) Uani 1 1 d . . . . .
H30 H 1.6191 -0.0703 0.2569 0.063 Uiso 1 1 calc R U . . .
C6 C 0.7908(9) 0.3784(4) 0.3486(3) 0.0563(17) Uani 1 1 d . . . . .
H6 H 0.8372 0.3648 0.3975 0.068 Uiso 1 1 calc R U . . .
C35 C 0.7963(9) -0.0179(5) 0.0681(3) 0.0551(16) Uani 1 1 d . . . . .
H35 H 0.7271 -0.0724 0.0687 0.066 Uiso 1 1 calc R U . . .
C36 C 0.7187(9) 0.0648(5) 0.0263(3) 0.0548(15) Uani 1 1 d . . . . .
H36 H 0.5946 0.0675 -0.0015 0.066 Uiso 1 1 calc R U . . .
C11 C 0.1456(9) 0.2767(4) 0.5564(3) 0.0507(15) Uani 1 1 d . . . . .
H11 H 0.0702 0.2377 0.5969 0.061 Uiso 1 1 calc R U . . .
C33 C 1.0718(11) -0.1040(4) 0.1583(3) 0.0600(16) Uani 1 1 d . . . . .
H33 H 1.0039 -0.1602 0.1632 0.072 Uiso 1 1 calc R U . . .
O11 O 0.2764(6) 0.5419(3) 0.08233(19) 0.0589(11) Uani 1 1 d . . . . .
H10B H 1.598(6) 0.361(4) 0.067(2) 0.071 Uiso 1 1 d D U . . .
H10A H 1.540(8) 0.396(4) 0.0008(13) 0.071 Uiso 1 1 d D U . . .

loop_
_atom_site_aniso_label
_atom_site_aniso_U_11
_atom_site_aniso_U_22
_atom_site_aniso_U_33
_atom_site_aniso_U_23
_atom_site_aniso_U_13
_atom_site_aniso_U_12
O5 0.049(2) 0.058(2) 0.0333(18) -0.0104(17) -0.0031(17) 0.011(2)
O6 0.059(2) 0.048(2) 0.0301(17) -0.0138(15) 0.0054(16) 0.0116(19)
C27 0.042(3) 0.035(3) 0.029(2) -0.011(2) 0.006(2) -0.007(2)
C24 0.041(3) 0.028(3) 0.026(2) -0.0101(19) 0.002(2) 0.001(2)
C23 0.039(3) 0.043(3) 0.033(2) -0.012(2) 0.005(2) 0.007(2)
C25 0.052(3) 0.053(3) 0.025(2) -0.016(2) 0.006(2) 0.013(3)
C22 0.051(3) 0.054(3) 0.027(2) -0.013(2) 0.008(2) 0.017(3)
C26 0.057(3) 0.059(4) 0.028(2) -0.015(2) -0.002(2) 0.027(3)
Cd1 0.0374(2) 0.0358(2) 0.02652(17) -0.01318(14) 0.00361(13) -0.00143(15)
O10 0.055(2) 0.065(3) 0.0332(18) -0.0089(19) 0.0017(17) -0.022(2)
O2 0.036(2) 0.060(2) 0.0396(18) -0.0188(17) 0.0043(16) 0.0104(18)
O1 0.049(2) 0.066(3) 0.0316(17) -0.0285(17) -0.0031(16) 0.0116(19)
O7 0.071(3) 0.041(2) 0.0405(19) -0.0150(16) 0.0202(18) 0.0119(19)
O9 0.096(3) 0.076(3) 0.0228(17) -0.0094(17) 0.0063(19) 0.054(3)
O3 0.035(2) 0.078(3) 0.070(3) -0.007(2) -0.013(2) -0.005(2)
O4 0.050(2) 0.045(2) 0.042(2) -0.0153(17) -0.0133(17) 0.0133(19)
O8 0.049(2) 0.047(2) 0.048(2) -0.0105(17) -0.0095(18) 0.0086(19)
N1 0.026(2) 0.052(3) 0.031(2) -0.0228(19) 0.0045(17) -0.0011(19)
N2 0.028(2) 0.042(2) 0.033(2) -0.0187(18) 0.0035(17) -0.0017(18)
C1 0.037(3) 0.024(2) 0.027(2) -0.0091(18) 0.006(2) -0.003(2)
C38 0.027(2) 0.039(3) 0.034(2) -0.020(2) 0.013(2) -0.003(2)
C2 0.033(3) 0.030(2) 0.026(2) -0.0125(19) 0.0049(19) -0.002(2)
C13 0.044(3) 0.046(3) 0.025(2) -0.014(2) 0.001(2) 0.013(2)
C5 0.046(3) 0.033(3) 0.034(2) -0.012(2) 0.010(2) 0.007(2)
C16 0.037(3) 0.045(3) 0.035(2) -0.014(2) 0.003(2) 0.000(2)
C17 0.031(3) 0.045(3) 0.027(2) -0.013(2) 0.004(2) 0.002(2)
C39 0.030(3) 0.039(3) 0.037(2) -0.022(2) 0.010(2) -0.003(2)
C8 0.045(3) 0.041(3) 0.024(2) -0.010(2) 0.001(2) 0.012(2)
C18 0.033(3) 0.054(3) 0.036(3) -0.018(2) 0.002(2) -0.003(3)
C9 0.055(3) 0.043(3) 0.028(2) -0.015(2) -0.004(2) 0.020(3)
C28 0.035(3) 0.063(4) 0.039(3) -0.027(3) 0.009(2) -0.011(3)
C31 0.038(3) 0.050(3) 0.038(3) -0.017(2) 0.008(2) 0.008(3)
C19 0.046(3) 0.045(3) 0.038(3) -0.011(2) 0.003(2) -0.004(3)
C37 0.032(3) 0.059(4) 0.042(3) -0.024(3) 0.003(2) -0.005(3)
C14 0.036(3) 0.047(3) 0.027(2) -0.008(2) 0.003(2) 0.006(2)
C15 0.034(3) 0.049(3) 0.031(2) -0.014(2) -0.002(2) -0.001(2)
C20 0.037(3) 0.051(4) 0.032(2) -0.013(2) 0.006(2) 0.008(3)
C3 0.050(3) 0.052(3) 0.037(3) -0.021(2) -0.009(2) 0.017(3)
C29 0.036(3) 0.087(5) 0.029(2) -0.022(3) -0.004(2) 0.007(3)
C34 0.035(3) 0.047(3) 0.053(3) -0.029(3) 0.014(2) -0.007(2)
C12 0.046(3) 0.046(3) 0.032(2) -0.010(2) -0.008(2) 0.014(3)
C7 0.047(3) 0.065(4) 0.034(3) -0.020(3) -0.007(2) 0.024(3)
C4 0.044(3) 0.056(3) 0.044(3) -0.026(3) -0.001(2) 0.020(3)
C21 0.063(4) 0.040(3) 0.021(2) -0.009(2) 0.006(2) 0.014(3)
C10 0.056(3) 0.060(4) 0.025(2) -0.013(2) 0.000(2) 0.028(3)
C32 0.064(4) 0.039(3) 0.064(4) -0.011(3) 0.015(3) 0.008(3)
C30 0.046(3) 0.069(4) 0.038(3) -0.013(3) 0.002(3) 0.020(3)
C6 0.069(4) 0.077(4) 0.026(2) -0.020(3) -0.004(3) 0.030(3)
C35 0.047(3) 0.069(4) 0.069(4) -0.051(4) 0.014(3) -0.022(3)
C36 0.034(3) 0.085(5) 0.060(3) -0.044(4) 0.003(3) -0.014(3)
C11 0.051(4) 0.062(4) 0.032(3) -0.004(2) 0.007(3) 0.015(3)
C33 0.065(4) 0.041(4) 0.079(4) -0.027(3) 0.019(4) -0.008(3)
O11 0.068(3) 0.060(3) 0.046(2) -0.0116(18) 0.012(2) 0.008(2)

loop_
_atom_type_symbol
_atom_type_description
_atom_type_scat_dispersion_real
_atom_type_scat_dispersion_imag
_atom_type_scat_source
C C 0.0033 0.0016 'International Tables Vol C Tables 4.2.6.8 and 6.1.1.4'
H H 0.0000 0.0000 'International Tables Vol C Tables 4.2.6.8 and 6.1.1.4'
Cd Cd -0.8075 1.2024 'International Tables Vol C Tables 4.2.6.8 and 6.1.1.4'
N N 0.0061 0.0033 'International Tables Vol C Tables 4.2.6.8 and 6.1.1.4'
O O 0.0106 0.0060 'International Tables Vol C Tables 4.2.6.8 and 6.1.1.4'

loop_
_geom_angle_atom_site_label_1
_geom_angle_atom_site_label_2
_geom_angle_atom_site_label_3
_geom_angle
_geom_angle_site_symmetry_1
_geom_angle_site_symmetry_3
_geom_angle_publ_flag
C27 O6 Cd1 101.9(3) . 1_456 ?
O5 C27 O6 122.3(4) . . ?
O5 C27 C24 120.0(4) . . ?
O6 C27 C24 117.6(4) . . ?
C23 C24 C25 117.7(4) . . ?
C23 C24 C27 121.3(4) . . ?
C25 C24 C27 120.9(4) . . ?
C22 C23 C24 121.8(4) . . ?
C22 C23 H23 119.1 . . ?
C24 C23 H23 119.1 . . ?
C26 C25 C24 121.0(4) . . ?
C26 C25 H25 119.5 . . ?
C24 C25 H25 119.5 . . ?
C21 C22 C23 119.2(4) . . ?
C21 C22 H22 120.4 . . ?
C23 C22 H22 120.4 . . ?
C21 C26 C25 119.3(5) . . ?
C21 C26 H26 120.3 . . ?
C25 C26 H26 120.3 . . ?
O6 Cd1 O10 90.52(13) 1_654 . ?
O6 Cd1 N2 89.07(13) 1_654 . ?
O10 Cd1 N2 157.41(13) . . ?
O6 Cd1 N1 141.58(11) 1_654 . ?
O10 Cd1 N1 96.14(14) . . ?
N2 Cd1 N1 70.90(13) . . ?
O6 Cd1 O1 89.95(11) 1_654 . ?
O10 Cd1 O1 110.33(14) . . ?
N2 Cd1 O1 92.26(12) . . ?
N1 Cd1 O1 122.27(11) . . ?
O6 Cd1 O2 134.76(11) 1_654 . ?
O10 Cd1 O2 82.31(12) . . ?
N2 Cd1 O2 113.42(12) . . ?
N1 Cd1 O2 83.66(11) . . ?
O1 Cd1 O2 52.41(10) . . ?
Cd1 O10 H10B 122(4) . . ?
Cd1 O10 H10A 119(4) . . ?
H10B O10 H10A 101(3) . . ?
C1 O2 Cd1 91.5(2) . . ?
C1 O1 Cd1 95.5(3) . . ?
C8 O7 C5 119.3(4) . . ?
C21 O9 C10 120.6(4) . . ?
C20 O4 H4 109.5 . . ?
C14 O8 C12 117.1(4) . . ?
C28 N1 C38 118.1(4) . . ?
C28 N1 Cd1 125.7(4) . . ?
C38 N1 Cd1 116.2(3) . . ?
C37 N2 C39 118.3(4) . . ?
C37 N2 Cd1 125.3(3) . . ?
C39 N2 Cd1 116.4(3) . . ?
O1 C1 O2 120.4(4) . . ?
O1 C1 C2 120.0(4) . . ?
O2 C1 C2 119.6(4) . . ?
N1 C38 C31 122.7(4) . . ?
N1 C38 C39 118.6(4) . . ?
C31 C38 C39 118.7(5) . . ?
C7 C2 C3 118.3(4) . . ?
C7 C2 C1 122.1(4) . . ?
C3 C2 C1 119.6(4) . . ?
C12 C13 C8 118.3(4) . . ?
C12 C13 H13 120.8 . . ?
C8 C13 H13 120.8 . . ?
C4 C5 C6 120.9(4) . . ?
C4 C5 O7 118.4(4) . . ?
C6 C5 O7 120.6(4) . . ?
C15 C16 C17 120.7(5) . . ?
C15 C16 H16 119.6 . . ?
C17 C16 H16 119.6 . . ?
C18 C17 C16 118.7(5) . . ?
C18 C17 C20 118.9(5) . . ?
C16 C17 C20 122.2(5) . . ?
N2 C39 C34 122.0(4) . . ?
N2 C39 C38 117.9(4) . . ?
C34 C39 C38 120.1(4) . . ?
O7 C8 C13 123.7(4) . . ?
O7 C8 C9 115.5(4) . . ?
C13 C8 C9 120.8(5) . . ?
C17 C18 C19 121.7(5) . . ?
C17 C18 H18 119.1 . . ?
C19 C18 H18 119.1 . . ?
C10 C9 C8 118.7(5) . . ?
C10 C9 H9 120.7 . . ?
C8 C9 H9 120.7 . . ?
N1 C28 C29 122.7(5) . . ?
N1 C28 H28 118.6 . . ?
C29 C28 H28 118.6 . . ?
C30 C31 C38 116.4(5) . . ?
C30 C31 C32 124.6(5) . . ?
C38 C31 C32 119.0(5) . . ?
C18 C19 C14 117.9(5) . . ?
C18 C19 H19 121.1 . . ?
C14 C19 H19 121.1 . . ?
N2 C37 C36 122.6(5) . . ?
N2 C37 H37 118.7 . . ?
C36 C37 H37 118.7 . . ?
C15 C14 O8 115.3(4) . . ?
C15 C14 C19 121.3(5) . . ?
O8 C14 C19 123.4(5) . . ?
C14 C15 C16 119.7(5) . . ?
C14 C15 H15 120.2 . . ?
C16 C15 H15 120.2 . . ?
O3 C20 O4 123.6(5) . . ?
O3 C20 C17 124.0(5) . . ?
O4 C20 C17 112.4(4) . . ?
C2 C3 C4 120.7(4) . . ?
C2 C3 H3 119.6 . . ?
C4 C3 H3 119.6 . . ?
C30 C29 C28 118.8(5) . . ?
C30 C29 H29 120.6 . . ?
C28 C29 H29 120.6 . . ?
C35 C34 C39 117.6(5) . . ?
C35 C34 C33 124.0(5) . . ?
C39 C34 C33 118.5(5) . . ?
C11 C12 C13 122.7(5) . . ?
C11 C12 O8 118.0(5) . . ?
C13 C12 O8 119.2(4) . . ?
C2 C7 C6 121.1(4) . . ?
C2 C7 H7 119.4 . . ?
C6 C7 H7 119.4 . . ?
C5 C4 C3 119.5(4) . . ?
C5 C4 H4A 120.2 . . ?
C3 C4 H4A 120.2 . . ?
C22 C21 C26 120.9(4) . . ?
C22 C21 O9 124.2(4) . . ?
C26 C21 O9 114.7(4) . . ?
C9 C10 C11 122.4(4) . . ?
C9 C10 O9 117.2(5) . . ?
C11 C10 O9 120.2(5) . . ?
C33 C32 C31 122.1(5) . . ?
C33 C32 H32 119.0 . . ?
C31 C32 H32 119.0 . . ?
C29 C30 C31 121.2(5) . . ?
C29 C30 H30 119.4 . . ?
C31 C30 H30 119.4 . . ?
C5 C6 C7 119.4(4) . . ?
C5 C6 H6 120.3 . . ?
C7 C6 H6 120.3 . . ?
C36 C35 C34 119.5(5) . . ?
C36 C35 H35 120.2 . . ?
C34 C35 H35 120.2 . . ?
C35 C36 C37 119.9(5) . . ?
C35 C36 H36 120.0 . . ?
C37 C36 H36 120.0 . . ?
C12 C11 C10 117.1(5) . . ?
C12 C11 H11 121.4 . . ?
C10 C11 H11 121.4 . . ?
C32 C33 C34 121.6(6) . . ?
C32 C33 H33 119.2 . . ?
C34 C33 H33 119.2 . . ?

loop_
_geom_bond_atom_site_label_1
_geom_bond_atom_site_label_2
_geom_bond_distance
_geom_bond_site_symmetry_2
_geom_bond_publ_flag
O5 C27 1.243(5) . ?
O6 C27 1.278(5) . ?
O6 Cd1 2.258(3) 1_456 ?
C27 C24 1.495(6) . ?
C24 C23 1.377(6) . ?
C24 C25 1.396(6) . ?
C23 C22 1.374(6) . ?
C23 H23 0.9300 . ?
C25 C26 1.375(6) . ?
C25 H25 0.9300 . ?
C22 C21 1.368(7) . ?
C22 H22 0.9300 . ?
C26 C21 1.373(6) . ?
C26 H26 0.9300 . ?
Cd1 O6 2.258(3) 1_654 ?
Cd1 O10 2.276(4) . ?
Cd1 N2 2.343(4) . ?
Cd1 N1 2.348(4) . ?
Cd1 O1 2.419(3) . ?
Cd1 O2 2.495(3) . ?
O10 H10B 0.816(19) . ?
O10 H10A 0.819(19) . ?
O2 C1 1.258(5) . ?
O1 C1 1.243(5) . ?
O7 C8 1.377(6) . ?
O7 C5 1.397(5) . ?
O9 C21 1.384(5) . ?
O9 C10 1.390(5) . ?
O3 C20 1.202(6) . ?
O4 C20 1.332(6) . ?
O4 H4 0.8200 . ?
O8 C14 1.379(5) . ?
O8 C12 1.405(6) . ?
N1 C28 1.329(6) . ?
N1 C38 1.349(6) . ?
N2 C37 1.325(6) . ?
N2 C39 1.359(6) . ?
C1 C2 1.507(5) . ?
C38 C31 1.415(7) . ?
C38 C39 1.440(6) . ?
C2 C7 1.371(6) . ?
C2 C3 1.378(6) . ?
C13 C12 1.376(7) . ?
C13 C8 1.374(7) . ?
C13 H13 0.9300 . ?
C5 C4 1.354(6) . ?
C5 C6 1.365(7) . ?
C16 C15 1.376(6) . ?
C16 C17 1.386(6) . ?
C16 H16 0.9300 . ?
C17 C18 1.383(7) . ?
C17 C20 1.480(7) . ?
C39 C34 1.406(7) . ?
C8 C9 1.390(6) . ?
C18 C19 1.384(7) . ?
C18 H18 0.9300 . ?
C9 C10 1.364(7) . ?
C9 H9 0.9300 . ?
C28 C29 1.405(7) . ?
C28 H28 0.9300 . ?
C31 C30 1.400(7) . ?
C31 C32 1.412(8) . ?
C19 C14 1.393(7) . ?
C19 H19 0.9300 . ?
C37 C36 1.386(7) . ?
C37 H37 0.9300 . ?
C14 C15 1.371(7) . ?
C15 H15 0.9300 . ?
C3 C4 1.387(6) . ?
C3 H3 0.9300 . ?
C29 C30 1.338(8) . ?
C29 H29 0.9300 . ?
C34 C35 1.399(7) . ?
C34 C33 1.424(8) . ?
C12 C11 1.376(6) . ?
C7 C6 1.381(6) . ?
C7 H7 0.9300 . ?
C4 H4A 0.9300 . ?
C10 C11 1.380(8) . ?
C32 C33 1.329(8) . ?
C32 H32 0.9300 . ?
C30 H30 0.9300 . ?
C6 H6 0.9300 . ?
C35 C36 1.351(8) . ?
C35 H35 0.9300 . ?
C36 H36 0.9300 . ?
C11 H11 0.9300 . ?
C33 H33 0.9300 . ?

loop_
_geom_hbond_atom_site_label_D
_geom_hbond_atom_site_label_H
_geom_hbond_atom_site_label_A
_geom_hbond_distance_DH
_geom_hbond_distance_HA
_geom_hbond_distance_DA
_geom_hbond_angle_DHA
_geom_hbond_site_symmetry_A
O10 H10A O11 0.819(19) 1.92(3) 2.713(5) 163(5) 2_765
O10 H10B O1 0.816(19) 1.97(2) 2.770(5) 168(5) 1_655
C29 H29 O3 0.93 2.35 3.255(7) 165.7 2_856
C28 H28 O1 0.93 2.64 3.521(7) 157.6 1_655
C13 H13 O4 0.93 2.55 3.382(5) 149.6 2_656
O4 H4 O2 0.82 1.80 2.612(5) 167.5 2_756

loop_
_geom_torsion_atom_site_label_1
_geom_torsion_atom_site_label_2
_geom_torsion_atom_site_label_3
_geom_torsion_atom_site_label_4
_geom_torsion
_geom_torsion_site_symmetry_1
_geom_torsion_site_symmetry_2
_geom_torsion_site_symmetry_3
_geom_torsion_site_symmetry_4
_geom_torsion_publ_flag
Cd1 O6 C27 O5 -2.9(5) 1_456 . . . ?
Cd1 O6 C27 C24 175.6(4) 1_456 . . . ?
O5 C27 C24 C23 -19.3(7) . . . . ?
O6 C27 C24 C23 162.3(5) . . . . ?
O5 C27 C24 C25 160.7(5) . . . . ?
O6 C27 C24 C25 -17.8(7) . . . . ?
C25 C24 C23 C22 1.5(8) . . . . ?
C27 C24 C23 C22 -178.6(5) . . . . ?
C23 C24 C25 C26 -0.7(8) . . . . ?
C27 C24 C25 C26 179.4(5) . . . . ?
C24 C23 C22 C21 -0.5(8) . . . . ?
C24 C25 C26 C21 -1.0(9) . . . . ?
Cd1 O1 C1 O2 4.0(5) . . . . ?
Cd1 O1 C1 C2 -175.9(3) . . . . ?
Cd1 O2 C1 O1 -3.9(5) . . . . ?
Cd1 O2 C1 C2 176.0(4) . . . . ?
C28 N1 C38 C31 0.5(6) . . . . ?
Cd1 N1 C38 C31 -177.4(3) . . . . ?
C28 N1 C38 C39 -179.2(4) . . . . ?
Cd1 N1 C38 C39 3.0(5) . . . . ?
O1 C1 C2 C7 165.5(5) . . . . ?
O2 C1 C2 C7 -14.4(7) . . . . ?
O1 C1 C2 C3 -14.4(7) . . . . ?
O2 C1 C2 C3 165.7(5) . . . . ?
C8 O7 C5 C4 112.6(5) . . . . ?
C8 O7 C5 C6 -71.7(7) . . . . ?
C15 C16 C17 C18 -0.5(6) . . . . ?
C15 C16 C17 C20 173.8(4) . . . . ?
C37 N2 C39 C34 -1.3(6) . . . . ?
Cd1 N2 C39 C34 -179.6(3) . . . . ?
C37 N2 C39 C38 178.0(4) . . . . ?
Cd1 N2 C39 C38 -0.4(5) . . . . ?
N1 C38 C39 N2 -1.7(6) . . . . ?
C31 C38 C39 N2 178.6(4) . . . . ?
N1 C38 C39 C34 177.5(4) . . . . ?
C31 C38 C39 C34 -2.2(6) . . . . ?
C5 O7 C8 C13 -10.3(7) . . . . ?
C5 O7 C8 C9 170.8(4) . . . . ?
C12 C13 C8 O7 -179.6(4) . . . . ?
C12 C13 C8 C9 -0.7(7) . . . . ?
C16 C17 C18 C19 1.6(7) . . . . ?
C20 C17 C18 C19 -172.9(4) . . . . ?
O7 C8 C9 C10 179.9(4) . . . . ?
C13 C8 C9 C10 0.9(7) . . . . ?
C38 N1 C28 C29 0.2(6) . . . . ?
Cd1 N1 C28 C29 177.8(3) . . . . ?
N1 C38 C31 C30 -0.5(6) . . . . ?
C39 C38 C31 C30 179.2(4) . . . . ?
N1 C38 C31 C32 179.7(4) . . . . ?
C39 C38 C31 C32 -0.6(6) . . . . ?
C17 C18 C19 C14 -1.6(7) . . . . ?
C39 N2 C37 C36 -0.3(7) . . . . ?
Cd1 N2 C37 C36 177.9(3) . . . . ?
C12 O8 C14 C15 164.3(4) . . . . ?
C12 O8 C14 C19 -16.4(6) . . . . ?
C18 C19 C14 C15 0.6(7) . . . . ?
C18 C19 C14 O8 -178.7(4) . . . . ?
O8 C14 C15 C16 179.8(4) . . . . ?
C19 C14 C15 C16 0.5(7) . . . . ?
C17 C16 C15 C14 -0.5(7) . . . . ?
C18 C17 C20 O3 -2.6(7) . . . . ?
C16 C17 C20 O3 -176.9(5) . . . . ?
C18 C17 C20 O4 174.9(4) . . . . ?
C16 C17 C20 O4 0.6(6) . . . . ?
C7 C2 C3 C4 -0.8(8) . . . . ?
C1 C2 C3 C4 179.1(5) . . . . ?
N1 C28 C29 C30 -0.8(7) . . . . ?
N2 C39 C34 C35 2.5(6) . . . . ?
C38 C39 C34 C35 -176.7(4) . . . . ?
N2 C39 C34 C33 -177.6(4) . . . . ?
C38 C39 C34 C33 3.2(6) . . . . ?
C8 C13 C12 C11 0.2(7) . . . . ?
C8 C13 C12 O8 175.9(4) . . . . ?
C14 O8 C12 C11 -88.4(5) . . . . ?
C14 O8 C12 C13 95.6(5) . . . . ?
C3 C2 C7 C6 1.2(8) . . . . ?
C1 C2 C7 C6 -178.8(5) . . . . ?
C6 C5 C4 C3 1.1(9) . . . . ?
O7 C5 C4 C3 176.7(5) . . . . ?
C2 C3 C4 C5 -0.3(8) . . . . ?
C23 C22 C21 C26 -1.3(8) . . . . ?
C23 C22 C21 O9 174.3(5) . . . . ?
C25 C26 C21 C22 2.1(9) . . . . ?
C25 C26 C21 O9 -173.9(5) . . . . ?
C10 O9 C21 C22 27.3(8) . . . . ?
C10 O9 C21 C26 -156.8(5) . . . . ?
C8 C9 C10 C11 -0.6(8) . . . . ?
C8 C9 C10 O9 -175.2(4) . . . . ?
C21 O9 C10 C9 -126.0(5) . . . . ?
C21 O9 C10 C11 59.2(7) . . . . ?
C30 C31 C32 C33 -177.4(5) . . . . ?
C38 C31 C32 C33 2.4(8) . . . . ?
C28 C29 C30 C31 0.8(7) . . . . ?
C38 C31 C30 C29 -0.2(7) . . . . ?
C32 C31 C30 C29 179.6(5) . . . . ?
C4 C5 C6 C7 -0.8(9) . . . . ?
O7 C5 C6 C7 -176.3(5) . . . . ?
C2 C7 C6 C5 -0.4(9) . . . . ?
C39 C34 C35 C36 -2.3(7) . . . . ?
C33 C34 C35 C36 177.8(5) . . . . ?
C34 C35 C36 C37 0.9(8) . . . . ?
N2 C37 C36 C35 0.5(8) . . . . ?
C13 C12 C11 C10 0.2(7) . . . . ?
O8 C12 C11 C10 -175.6(4) . . . . ?
C9 C10 C11 C12 0.0(8) . . . . ?
O9 C10 C11 C12 174.5(4) . . . . ?
C31 C32 C33 C34 -1.3(8) . . . . ?
C35 C34 C33 C32 178.4(5) . . . . ?
C39 C34 C33 C32 -1.5(8) . . . . ?
